data_2222999
loop_
_publ_author_name
'Zhang, Hongming'
'Ankati, Haribabu'
'Akubathini, Shashidhar Kumar'
'Biehl, Ed'

_publ_section_title
;
 (<i>E</i>)-5-Bromo-3-(2,6-dichlorobenzylidene)indolin-2-one
;
_journal_coeditor_code BT5036
_journal_issue 9
_journal_name_full 'Acta Crystallographica Section E'
_journal_page_first o2217
_journal_paper_doi 10.1107/S160053680903270X
_journal_volume 65
_journal_year 2009
_chemical_formula_iupac 'C15 H8 Br Cl2 N O'
_chemical_formula_moiety 'C15 H8 Br Cl2 N O'
_chemical_formula_sum 'C15 H8 Br Cl2 N O'
_chemical_formula_weight 369.03
_chemical_name_systematic
;
(<i>E</i>)-5-Bromo-3-(2,6-dichlorobenzylidene)indolin-2-one
;
_space_group_IT_number 2
_symmetry_cell_setting triclinic
_symmetry_space_group_name_Hall '-P 1'
_symmetry_space_group_name_H-M 'P -1'
_atom_sites_solution_hydrogens geom
_atom_sites_solution_primary direct
_atom_sites_solution_secondary difmap
_audit_creation_method SHELXL-97
_cell_angle_alpha 63.5750(10)
_cell_angle_beta 82.9560(10)
_cell_angle_gamma 80.1390(10)
_cell_formula_units_Z 4
_cell_length_a 8.1018(4)
_cell_length_b 13.5726(7)
_cell_length_c 14.4904(7)
_cell_measurement_reflns_used 8432
_cell_measurement_temperature 296(2)
_cell_measurement_theta_max 28.22
_cell_measurement_theta_min 2.55
_cell_volume 1403.89(12)
_computing_cell_refinement 'SAINT (Bruker, 1997)'
_computing_data_collection 'SMART (Bruker, 1997)'
_computing_data_reduction 'SAINT (Bruker, 1997)'
_computing_molecular_graphics 'SHELXTL (Sheldrick, 2008)'
_computing_publication_material 'SHELXTL (Sheldrick, 2008) and publCIF (Westrip, 2009)'
_computing_structure_refinement 'SHELXL97 (Sheldrick, 2008)'
_computing_structure_solution 'SHELXS97 (Sheldrick, 2008)'
_diffrn_ambient_temperature 296(2)
_diffrn_detector_area_resol_mean 83.33
_diffrn_measured_fraction_theta_full 0.979
_diffrn_measured_fraction_theta_max 0.979
_diffrn_measurement_device_type 'Bruker SMART APEX'
_diffrn_measurement_method '\f and \w'
_diffrn_radiation_monochromator graphite
_diffrn_radiation_source 'fine-focus sealed tube'
_diffrn_radiation_type MoK\a
_diffrn_radiation_wavelength 0.71073
_diffrn_reflns_av_R_equivalents 0.017
_diffrn_reflns_av_sigmaI/netI 0.023
_diffrn_reflns_limit_h_max 10
_diffrn_reflns_limit_h_min -10
_diffrn_reflns_limit_k_max 17
_diffrn_reflns_limit_k_min -17
_diffrn_reflns_limit_l_max 19
_diffrn_reflns_limit_l_min -19
_diffrn_reflns_number 17925
_diffrn_reflns_theta_full 28.29
_diffrn_reflns_theta_max 28.29
_diffrn_reflns_theta_min 1.74
_exptl_absorpt_coefficient_mu 3.301
_exptl_absorpt_correction_T_max 0.636
_exptl_absorpt_correction_T_min 0.416
_exptl_absorpt_correction_type multi-scan
_exptl_absorpt_process_details '(SADABS; Sheldrick, 1996)'
_exptl_crystal_colour yellow
_exptl_crystal_density_diffrn 1.746
_exptl_crystal_density_method 'not measured'
_exptl_crystal_description rods
_exptl_crystal_F_000 728
_exptl_crystal_size_max 0.32
_exptl_crystal_size_mid 0.21
_exptl_crystal_size_min 0.15
_refine_diff_density_max 0.710
_refine_diff_density_min -0.762
_refine_ls_extinction_method none
_refine_ls_goodness_of_fit_ref 1.052
_refine_ls_hydrogen_treatment constr
_refine_ls_matrix_type full
_refine_ls_number_parameters 361
_refine_ls_number_reflns 6832
_refine_ls_number_restraints 0
_refine_ls_restrained_S_all 1.052
_refine_ls_R_factor_all 0.053
_refine_ls_R_factor_gt 0.038
_refine_ls_shift/su_max 0.001
_refine_ls_shift/su_mean 0.000
_refine_ls_structure_factor_coef Fsqd
_refine_ls_weighting_details 'calc w=1/[\s^2^(Fo^2^)+(0.0447P)^2^+0.697P] where P=(Fo^2^+2Fc^2^)/3'
_refine_ls_weighting_scheme calc
_refine_ls_wR_factor_gt 0.093
_refine_ls_wR_factor_ref 0.100
_reflns_number_gt 5263
_reflns_number_total 6832
_reflns_threshold_expression I>2\s(I)
_cod_data_source_file bt5036.cif
_cod_data_source_block I
_cod_database_code 2222999
_cod_database_fobs_code 2222999

loop_
_symmetry_equiv_pos_as_xyz
'x, y, z'
'-x, -y, -z'

loop_
_atom_site_type_symbol
_atom_site_label
_atom_site_fract_x
_atom_site_fract_y
_atom_site_fract_z
_atom_site_U_iso_or_equiv
_atom_site_adp_type
_atom_site_calc_flag
_atom_site_refinement_flags
_atom_site_occupancy
_atom_site_disorder_assembly
_atom_site_disorder_group
N N1 0.6336(3) 0.42436(16) 0.61350(15) 0.0430(5) Uani d . 1 . .
H H1 0.6158 0.4089 0.5644 0.052 Uiso calc R 1 . .
C C2 0.5806(3) 0.5237(2) 0.61601(18) 0.0405(5) Uani d . 1 . .
O O2 0.4970(3) 0.60288(15) 0.55199(14) 0.0556(5) Uani d . 1 . .
C C3 0.6430(3) 0.51560(18) 0.71349(17) 0.0360(5) Uani d . 1 . .
C C4 0.8056(3) 0.34403(19) 0.85758(18) 0.0385(5) Uani d . 1 . .
H H4 0.8125 0.3773 0.9007 0.046 Uiso calc R 1 . .
Br Br5 0.96940(5) 0.15148(2) 1.01371(3) 0.07361(13) Uani d . 1 . .
C C5 0.8708(3) 0.2340(2) 0.88452(19) 0.0426(5) Uani d . 1 . .
C C6 0.8650(4) 0.1838(2) 0.8206(2) 0.0500(6) Uani d . 1 . .
H H6 0.9128 0.1104 0.8402 0.060 Uiso calc R 1 . .
C C7 0.7889(3) 0.2417(2) 0.7280(2) 0.0479(6) Uani d . 1 . .
H H7 0.7835 0.2082 0.6849 0.057 Uiso calc R 1 . .
C C8 0.7211(3) 0.35044(19) 0.70100(18) 0.0376(5) Uani d . 1 . .
C C9 0.7300(3) 0.40275(18) 0.76408(17) 0.0349(5) Uani d . 1 . .
C C10 0.6107(3) 0.60116(19) 0.73755(18) 0.0395(5) Uani d . 1 . .
H H10 0.5468 0.6637 0.6914 0.047 Uiso calc R 1 . .
C C11 0.6620(3) 0.61086(17) 0.82716(17) 0.0353(5) Uani d . 1 . .
C C12 0.8280(3) 0.60502(19) 0.84706(18) 0.0397(5) Uani d . 1 . .
Cl Cl12 0.98958(9) 0.57914(6) 0.76720(6) 0.05545(17) Uani d . 1 . .
C C13 0.8707(4) 0.6252(2) 0.9265(2) 0.0536(7) Uani d . 1 . .
H H13 0.9828 0.6214 0.9374 0.064 Uiso calc R 1 . .
C C14 0.7468(4) 0.6506(3) 0.9884(2) 0.0607(8) Uani d . 1 . .
H H14 0.7750 0.6635 1.0420 0.073 Uiso calc R 1 . .
C C15 0.5811(4) 0.6572(2) 0.9723(2) 0.0543(7) Uani d . 1 . .
H H15 0.4968 0.6744 1.0145 0.065 Uiso calc R 1 . .
C C16 0.5418(3) 0.6379(2) 0.89234(19) 0.0428(5) Uani d . 1 . .
Cl Cl16 0.33175(9) 0.64656(8) 0.87280(6) 0.0684(2) Uani d . 1 . .
N N21 0.8680(3) 0.62560(16) 0.40279(16) 0.0434(5) Uani d . 1 . .
H H21 0.8925 0.5598 0.4065 0.052 Uiso calc R 1 . .
C C22 0.9185(3) 0.65805(19) 0.46956(18) 0.0419(5) Uani d . 1 . .
O O22 1.0070(3) 0.60169(14) 0.54175(14) 0.0579(5) Uani d . 1 . .
C C23 0.8454(3) 0.77842(18) 0.43524(18) 0.0390(5) Uani d . 1 . .
C C24 0.6607(3) 0.9048(2) 0.27961(19) 0.0430(5) Uani d . 1 . .
H H24 0.6485 0.9686 0.2900 0.052 Uiso calc R 1 . .
Br Br25 0.44460(5) 1.03332(3) 0.11691(2) 0.07282(12) Uani d . 1 . .
C C25 0.5849(3) 0.9036(2) 0.19976(19) 0.0474(6) Uani d . 1 . .
C C26 0.6033(4) 0.8103(2) 0.1816(2) 0.0521(6) Uani d . 1 . .
H H26 0.5526 0.8127 0.1263 0.063 Uiso calc R 1 . .
C C27 0.6976(3) 0.7130(2) 0.2461(2) 0.0479(6) Uani d . 1 . .
H H27 0.7107 0.6497 0.2349 0.058 Uiso calc R 1 . .
C C28 0.7708(3) 0.71278(19) 0.32688(18) 0.0395(5) Uani d . 1 . .
C C29 0.7555(3) 0.80790(19) 0.34385(18) 0.0384(5) Uani d . 1 . .
C C30 0.8691(3) 0.83197(19) 0.48988(19) 0.0422(5) Uani d . 1 . .
H H30 0.9233 0.7892 0.5510 0.051 Uiso calc R 1 . .
C C31 0.8202(3) 0.95013(19) 0.46537(18) 0.0400(5) Uani d . 1 . .
C C32 0.8786(3) 1.0363(2) 0.37702(19) 0.0431(6) Uani d . 1 . .
Cl Cl32 1.01330(10) 1.00841(6) 0.28626(5) 0.05811(18) Uani d . 1 . .
C C33 0.8399(4) 1.1464(2) 0.3591(2) 0.0504(6) Uani d . 1 . .
H H33 0.8807 1.2019 0.2991 0.060 Uiso calc R 1 . .
C C34 0.7402(4) 1.1731(2) 0.4310(3) 0.0565(7) Uani d . 1 . .
H H34 0.7134 1.2470 0.4193 0.068 Uiso calc R 1 . .
C C35 0.6804(4) 1.0910(2) 0.5199(2) 0.0547(7) Uani d . 1 . .
H H35 0.6124 1.1090 0.5682 0.066 Uiso calc R 1 . .
C C36 0.7223(3) 0.9814(2) 0.5366(2) 0.0448(6) Uani d . 1 . .
Cl Cl36 0.65098(11) 0.87932(6) 0.65137(6) 0.0638(2) Uani d . 1 . .

loop_
_atom_site_aniso_label
_atom_site_aniso_U_11
_atom_site_aniso_U_22
_atom_site_aniso_U_33
_atom_site_aniso_U_12
_atom_site_aniso_U_13
_atom_site_aniso_U_23
N1 0.0579(13) 0.0407(11) 0.0374(10) 0.0041(9) -0.0129(9) -0.0243(9)
C2 0.0470(13) 0.0406(12) 0.0382(12) 0.0014(10) -0.0097(10) -0.0217(10)
O2 0.0774(13) 0.0466(10) 0.0478(10) 0.0152(9) -0.0307(9) -0.0262(9)
C3 0.0416(12) 0.0362(11) 0.0320(11) -0.0009(9) -0.0080(9) -0.0162(9)
C4 0.0453(13) 0.0368(12) 0.0361(12) -0.0017(10) -0.0087(10) -0.0179(10)
Br5 0.1111(3) 0.04428(16) 0.0599(2) 0.01126(16) -0.04425(19) -0.01523(14)
C5 0.0495(14) 0.0363(12) 0.0382(12) 0.0011(10) -0.0125(10) -0.0125(10)
C6 0.0612(16) 0.0339(12) 0.0545(15) 0.0061(11) -0.0119(13) -0.0208(11)
C7 0.0598(16) 0.0417(13) 0.0503(15) 0.0029(11) -0.0093(12) -0.0290(12)
C8 0.0423(12) 0.0374(11) 0.0356(11) -0.0015(9) -0.0047(9) -0.0188(10)
C9 0.0381(12) 0.0322(11) 0.0364(11) -0.0014(9) -0.0050(9) -0.0170(9)
C10 0.0478(13) 0.0337(11) 0.0379(12) 0.0021(10) -0.0131(10) -0.0161(10)
C11 0.0459(13) 0.0264(10) 0.0342(11) -0.0025(9) -0.0085(9) -0.0130(9)
C12 0.0464(13) 0.0366(12) 0.0374(12) -0.0046(10) -0.0031(10) -0.0171(10)
Cl12 0.0489(4) 0.0663(4) 0.0600(4) -0.0104(3) 0.0043(3) -0.0361(4)
C13 0.0518(15) 0.0670(18) 0.0520(15) -0.0146(13) -0.0099(12) -0.0306(14)
C14 0.074(2) 0.076(2) 0.0509(16) -0.0181(16) -0.0059(14) -0.0415(16)
C15 0.0632(18) 0.0613(17) 0.0472(15) -0.0045(14) 0.0003(13) -0.0334(14)
C16 0.0465(13) 0.0397(12) 0.0430(13) -0.0008(10) -0.0082(10) -0.0188(11)
Cl16 0.0448(4) 0.0928(6) 0.0682(5) 0.0046(4) -0.0105(3) -0.0384(4)
N21 0.0603(13) 0.0286(9) 0.0432(11) 0.0016(9) -0.0053(9) -0.0194(8)
C22 0.0593(15) 0.0288(11) 0.0356(12) 0.0029(10) -0.0043(11) -0.0149(9)
O22 0.0911(15) 0.0341(9) 0.0474(10) 0.0165(9) -0.0246(10) -0.0201(8)
C23 0.0516(14) 0.0281(10) 0.0367(12) 0.0038(10) -0.0070(10) -0.0155(9)
C24 0.0531(14) 0.0336(12) 0.0420(13) 0.0012(10) -0.0065(11) -0.0176(10)
Br25 0.0913(3) 0.0635(2) 0.05517(19) 0.02261(17) -0.03042(17) -0.02304(15)
C25 0.0557(15) 0.0437(13) 0.0381(13) 0.0037(11) -0.0087(11) -0.0156(11)
C26 0.0622(17) 0.0571(16) 0.0437(14) -0.0032(13) -0.0117(12) -0.0272(13)
C27 0.0614(16) 0.0445(14) 0.0469(14) -0.0043(12) -0.0048(12) -0.0283(12)
C28 0.0472(13) 0.0340(11) 0.0376(12) -0.0019(10) 0.0003(10) -0.0177(10)
C29 0.0479(13) 0.0328(11) 0.0353(11) -0.0007(10) -0.0034(10) -0.0170(9)
C30 0.0563(15) 0.0310(11) 0.0379(12) 0.0046(10) -0.0117(11) -0.0150(10)
C31 0.0514(14) 0.0311(11) 0.0407(12) 0.0032(10) -0.0158(10) -0.0182(10)
C32 0.0559(15) 0.0360(12) 0.0414(13) 0.0028(11) -0.0169(11) -0.0198(10)
Cl32 0.0826(5) 0.0496(4) 0.0426(3) -0.0062(3) -0.0018(3) -0.0216(3)
C33 0.0662(17) 0.0316(12) 0.0511(15) 0.0004(11) -0.0242(13) -0.0129(11)
C34 0.0621(17) 0.0323(12) 0.080(2) 0.0102(12) -0.0234(15) -0.0300(14)
C35 0.0555(16) 0.0471(15) 0.0724(19) 0.0055(12) -0.0095(14) -0.0382(15)
C36 0.0538(15) 0.0372(12) 0.0480(14) -0.0016(11) -0.0095(11) -0.0226(11)
Cl36 0.0846(5) 0.0547(4) 0.0569(4) -0.0150(4) 0.0079(4) -0.0293(3)

loop_
_atom_type_symbol
_atom_type_description
_atom_type_scat_dispersion_real
_atom_type_scat_dispersion_imag
_atom_type_scat_source
C C 0.0033 0.0016 'International Tables Vol C Tables 4.2.6.8 and 6.1.1.4'
H H 0.0000 0.0000 'International Tables Vol C Tables 4.2.6.8 and 6.1.1.4'
N N 0.0061 0.0033 'International Tables Vol C Tables 4.2.6.8 and 6.1.1.4'
O O 0.0106 0.0060 'International Tables Vol C Tables 4.2.6.8 and 6.1.1.4'
Cl Cl 0.1484 0.1585 'International Tables Vol C Tables 4.2.6.8 and 6.1.1.4'
Br Br -0.2901 2.4595 'International Tables Vol C Tables 4.2.6.8 and 6.1.1.4'

loop_
_geom_angle_atom_site_label_1
_geom_angle_atom_site_label_2
_geom_angle_atom_site_label_3
_geom_angle_site_symmetry_1
_geom_angle_site_symmetry_3
_geom_angle
_geom_angle_publ_flag
C2 N1 C8 . . 111.37(19) ?
C2 N1 H1 . . 124.3 ?
C8 N1 H1 . . 124.3 ?
O2 C2 N1 . . 126.1(2) ?
O2 C2 C3 . . 127.3(2) ?
N1 C2 C3 . . 106.56(19) ?
C10 C3 C9 . . 134.0(2) ?
C10 C3 C2 . . 120.7(2) ?
C9 C3 C2 . . 105.30(18) ?
C9 C4 C5 . . 117.6(2) ?
C9 C4 H4 . . 121.2 ?
C5 C4 H4 . . 121.2 ?
C6 C5 C4 . . 122.1(2) ?
C6 C5 Br5 . . 119.79(18) ?
C4 C5 Br5 . . 118.14(18) ?
C7 C6 C5 . . 120.4(2) ?
C7 C6 H6 . . 119.8 ?
C5 C6 H6 . . 119.8 ?
C8 C7 C6 . . 118.2(2) ?
C8 C7 H7 . . 120.9 ?
C6 C7 H7 . . 120.9 ?
C7 C8 C9 . . 121.8(2) ?
C7 C8 N1 . . 128.7(2) ?
C9 C8 N1 . . 109.52(19) ?
C4 C9 C8 . . 119.9(2) ?
C4 C9 C3 . . 132.8(2) ?
C8 C9 C3 . . 107.23(19) ?
C3 C10 C11 . . 129.2(2) ?
C3 C10 H10 . . 115.4 ?
C11 C10 H10 . . 115.4 ?
C16 C11 C12 . . 115.5(2) ?
C16 C11 C10 . . 120.2(2) ?
C12 C11 C10 . . 124.0(2) ?
C13 C12 C11 . . 122.2(2) ?
C13 C12 Cl12 . . 117.7(2) ?
C11 C12 Cl12 . . 120.01(18) ?
C14 C13 C12 . . 119.5(3) ?
C14 C13 H13 . . 120.2 ?
C12 C13 H13 . . 120.2 ?
C13 C14 C15 . . 120.6(3) ?
C13 C14 H14 . . 119.7 ?
C15 C14 H14 . . 119.7 ?
C14 C15 C16 . . 118.8(3) ?
C14 C15 H15 . . 120.6 ?
C16 C15 H15 . . 120.6 ?
C15 C16 C11 . . 123.3(2) ?
C15 C16 Cl16 . . 118.3(2) ?
C11 C16 Cl16 . . 118.34(18) ?
C22 N21 C28 . . 111.50(19) ?
C22 N21 H21 . . 124.2 ?
C28 N21 H21 . . 124.2 ?
O22 C22 N21 . . 126.6(2) ?
O22 C22 C23 . . 127.0(2) ?
N21 C22 C23 . . 106.4(2) ?
C30 C23 C29 . . 134.6(2) ?
C30 C23 C22 . . 119.8(2) ?
C29 C23 C22 . . 105.55(19) ?
C25 C24 C29 . . 118.0(2) ?
C25 C24 H24 . . 121.0 ?
C29 C24 H24 . . 121.0 ?
C24 C25 C26 . . 122.2(2) ?
C24 C25 Br25 . . 117.97(19) ?
C26 C25 Br25 . . 119.8(2) ?
C25 C26 C27 . . 119.9(2) ?
C25 C26 H26 . . 120.0 ?
C27 C26 H26 . . 120.0 ?
C28 C27 C26 . . 118.3(2) ?
C28 C27 H27 . . 120.8 ?
C26 C27 H27 . . 120.8 ?
C27 C28 C29 . . 121.8(2) ?
C27 C28 N21 . . 129.0(2) ?
C29 C28 N21 . . 109.2(2) ?
C24 C29 C28 . . 119.8(2) ?
C24 C29 C23 . . 132.8(2) ?
C28 C29 C23 . . 107.3(2) ?
C23 C30 C31 . . 128.1(2) ?
C23 C30 H30 . . 115.9 ?
C31 C30 H30 . . 115.9 ?
C32 C31 C36 . . 115.8(2) ?
C32 C31 C30 . . 123.7(2) ?
C36 C31 C30 . . 120.3(2) ?
C33 C32 C31 . . 122.6(2) ?
C33 C32 Cl32 . . 116.8(2) ?
C31 C32 Cl32 . . 120.54(18) ?
C34 C33 C32 . . 119.4(3) ?
C34 C33 H33 . . 120.3 ?
C32 C33 H33 . . 120.3 ?
C35 C34 C33 . . 120.3(2) ?
C35 C34 H34 . . 119.9 ?
C33 C34 H34 . . 119.9 ?
C34 C35 C36 . . 119.3(3) ?
C34 C35 H35 . . 120.4 ?
C36 C35 H35 . . 120.4 ?
C35 C36 C31 . . 122.6(3) ?
C35 C36 Cl36 . . 118.3(2) ?
C31 C36 Cl36 . . 119.07(19) ?

loop_
_geom_bond_atom_site_label_1
_geom_bond_atom_site_label_2
_geom_bond_site_symmetry_2
_geom_bond_distance
_geom_bond_publ_flag
N1 C2 . 1.358(3) ?
N1 C8 . 1.400(3) ?
N1 H1 . 0.8600 ?
C2 O2 . 1.222(3) ?
C2 C3 . 1.511(3) ?
C3 C10 . 1.331(3) ?
C3 C9 . 1.462(3) ?
C4 C9 . 1.386(3) ?
C4 C5 . 1.387(3) ?
C4 H4 . 0.9300 ?
Br5 C5 . 1.895(2) ?
C5 C6 . 1.381(4) ?
C6 C7 . 1.377(4) ?
C6 H6 . 0.9300 ?
C7 C8 . 1.376(3) ?
C7 H7 . 0.9300 ?
C8 C9 . 1.399(3) ?
C10 C11 . 1.476(3) ?
C10 H10 . 0.9300 ?
C11 C16 . 1.392(3) ?
C11 C12 . 1.392(3) ?
C12 C13 . 1.389(3) ?
C12 Cl12 . 1.734(2) ?
C13 C14 . 1.367(4) ?
C13 H13 . 0.9300 ?
C14 C15 . 1.372(4) ?
C14 H14 . 0.9300 ?
C15 C16 . 1.378(4) ?
C15 H15 . 0.9300 ?
C16 Cl16 . 1.735(3) ?
N21 C22 . 1.355(3) ?
N21 C28 . 1.402(3) ?
N21 H21 . 0.8600 ?
C22 O22 . 1.216(3) ?
C22 C23 . 1.512(3) ?
C23 C30 . 1.338(3) ?
C23 C29 . 1.452(3) ?
C24 C25 . 1.382(4) ?
C24 C29 . 1.387(3) ?
C24 H24 . 0.9300 ?
Br25 C25 . 1.898(3) ?
C25 C26 . 1.384(4) ?
C26 C27 . 1.390(4) ?
C26 H26 . 0.9300 ?
C27 C28 . 1.374(3) ?
C27 H27 . 0.9300 ?
C28 C29 . 1.401(3) ?
C30 C31 . 1.471(3) ?
C30 H30 . 0.9300 ?
C31 C32 . 1.392(4) ?
C31 C36 . 1.396(3) ?
C32 C33 . 1.383(3) ?
C32 Cl32 . 1.736(3) ?
C33 C34 . 1.377(4) ?
C33 H33 . 0.9300 ?
C34 C35 . 1.375(4) ?
C34 H34 . 0.9300 ?
C35 C36 . 1.383(4) ?
C35 H35 . 0.9300 ?
C36 Cl36 . 1.734(3) ?

loop_
_geom_hbond_atom_site_label_D
_geom_hbond_atom_site_label_H
_geom_hbond_atom_site_label_A
_geom_hbond_site_symmetry_A
_geom_hbond_distance_DH
_geom_hbond_distance_HA
_geom_hbond_distance_DA
_geom_hbond_angle_DHA
N21 H21 O22 2_766 0.86 2.03 2.848(3) 159.7
N1 H1 O2 2_666 0.86 2.09 2.924(3) 163.0
